data_4121046
loop_
_publ_author_name
'Yunzhe Jiao'
'James Morris'
'William W. Brennessel'
'William D. Jones'

_publ_contact_author_address
;
 'Department of Chemistry, University of Rochester, Rochester,  New York 14627'
;
_publ_contact_author_email jones@chem.rochester.edu
_publ_contact_author_name 'William D. Jones'
_publ_section_title
;
 Kinetic and Thermodynamic Selectivity of Intermolecular C-H Activation at
 [Tp'Rh(PMe3)]. How Does the Ancillary Ligand Affect the Metal-Carbon Bond
 Strength?
;
_journal_name_full 'Journal of the American Chemical Society'
_journal_page_first 16198
_journal_page_last 16212
_journal_paper_doi 10.1021/ja4080985
_journal_volume 135
_journal_year 2013
_chemical_formula_moiety 'C19 H34 B Cl N6 P Rh'
_chemical_formula_sum 'C19 H34 B Cl N6 P Rh'
_chemical_formula_weight 526.66
_chemical_name_common jonyj08
_chemical_name_systematic
; 
 ? 
;
_space_group_IT_number 14
_symmetry_cell_setting monoclinic
_symmetry_space_group_name_Hall '-P 2yn'
_symmetry_space_group_name_H-M 'P 1 21/n 1'
_atom_sites_solution_hydrogens geom
_atom_sites_solution_primary direct
_atom_sites_solution_secondary difmap
_audit_creation_method SHELXL-97
_cell_angle_alpha 90.00
_cell_angle_beta 111.336(2)
_cell_angle_gamma 90.00
_cell_formula_units_Z 4
_cell_length_a 11.0392(12)
_cell_length_b 16.9437(19)
_cell_length_c 13.2777(15)
_cell_measurement_reflns_used 1914
_cell_measurement_temperature 100.0(1)
_cell_measurement_theta_max 23.35
_cell_measurement_theta_min 2.32
_cell_volume 2313.3(4)
_computing_cell_refinement 'SAINT (Bruker, 2009)'
_computing_data_collection 'APEX2 (Bruker, 2010)'
_computing_data_reduction 'SAINT (Bruker, 2009)'
_computing_molecular_graphics 'SHELXTL (Sheldrick, 2008)'
_computing_publication_material 'SHELXTL (Sheldrick, 2008)'
_computing_structure_refinement 'SHELXL-97 (Sheldrick, 2008)'
_computing_structure_solution 'SHELXS-97 (Sheldrick, 2008)'
_diffrn_ambient_temperature 100.0(1)
_diffrn_measured_fraction_theta_full 1.000
_diffrn_measured_fraction_theta_max 1.000
_diffrn_measurement_device_type 'Bruker SMART APEX II CCD Platform'
_diffrn_measurement_method 'area detector, \w scans per \f'
_diffrn_radiation_monochromator graphite
_diffrn_radiation_source 'fine-focus sealed tube'
_diffrn_radiation_type MoK\a
_diffrn_radiation_wavelength 0.71073
_diffrn_reflns_av_R_equivalents 0.1537
_diffrn_reflns_av_sigmaI/netI 0.1185
_diffrn_reflns_limit_h_max 13
_diffrn_reflns_limit_h_min -12
_diffrn_reflns_limit_k_max 20
_diffrn_reflns_limit_k_min -20
_diffrn_reflns_limit_l_max 15
_diffrn_reflns_limit_l_min -15
_diffrn_reflns_number 18468
_diffrn_reflns_theta_full 25.03
_diffrn_reflns_theta_max 25.03
_diffrn_reflns_theta_min 2.04
_diffrn_standards_number 0
_exptl_absorpt_coefficient_mu 0.941
_exptl_absorpt_correction_T_max 0.9633
_exptl_absorpt_correction_T_min 0.8489
_exptl_absorpt_correction_type multi-scan
_exptl_absorpt_process_details 'SADABS (Sheldrick, 2008)'
_exptl_crystal_colour yellow
_exptl_crystal_density_diffrn 1.512
_exptl_crystal_description plate
_exptl_crystal_F_000 1088
_exptl_crystal_size_max 0.18
_exptl_crystal_size_mid 0.14
_exptl_crystal_size_min 0.04
_refine_diff_density_max 0.763
_refine_diff_density_min -0.612
_refine_diff_density_rms 0.139
_refine_ls_extinction_method none
_refine_ls_goodness_of_fit_ref 0.979
_refine_ls_hydrogen_treatment constr
_refine_ls_matrix_type full
_refine_ls_number_parameters 272
_refine_ls_number_reflns 4086
_refine_ls_number_restraints 0
_refine_ls_restrained_S_all 0.979
_refine_ls_R_factor_all 0.1067
_refine_ls_R_factor_gt 0.0500
_refine_ls_shift/su_max 0.000
_refine_ls_shift/su_mean 0.000
_refine_ls_structure_factor_coef Fsqd
_refine_ls_weighting_details 'calc w=1/[\s^2^(Fo^2^)+(0.0295P)^2^+0.0000P] where P=(Fo^2^+2Fc^2^)/3'
_refine_ls_weighting_scheme calc
_refine_ls_wR_factor_gt 0.0839
_refine_ls_wR_factor_ref 0.1010
_reflns_number_gt 2491
_reflns_number_total 4086
_reflns_threshold_expression >2sigma(I)
_cod_data_source_file ja4080985_si_002_01.cif
_cod_data_source_block 2-Cl
_cod_database_code 4121046

loop_
_symmetry_equiv_pos_as_xyz
'x, y, z'
'-x+1/2, y+1/2, -z+1/2'
'-x, -y, -z'
'x-1/2, -y-1/2, z-1/2'

loop_
_atom_site_label
_atom_site_type_symbol
_atom_site_fract_x
_atom_site_fract_y
_atom_site_fract_z
_atom_site_U_iso_or_equiv
_atom_site_adp_type
_atom_site_occupancy
_atom_site_symmetry_multiplicity
_atom_site_calc_flag
_atom_site_refinement_flags
Rh1 Rh 0.15683(5) 0.15726(3) 0.36105(4) 0.01552(14) Uani 1 1 d .
P1 P 0.36142(16) 0.18951(9) 0.46906(13) 0.0176(4) Uani 1 1 d .
Cl1 Cl 0.20990(16) 0.19310(9) 0.21041(13) 0.0235(4) Uani 1 1 d .
N1 N 0.0743(5) 0.2831(3) 0.3690(4) 0.0170(12) Uani 1 1 d .
N2 N -0.0281(5) 0.2823(3) 0.4045(4) 0.0150(12) Uani 1 1 d .
N3 N -0.0396(5) 0.1281(3) 0.2655(4) 0.0155(12) Uani 1 1 d .
N4 N -0.1313(4) 0.1597(3) 0.3016(4) 0.0161(11) Uani 1 1 d .
N5 N 0.1098(5) 0.1176(3) 0.4891(4) 0.0146(12) Uani 1 1 d .
N6 N 0.0017(5) 0.1523(3) 0.5003(4) 0.0160(11) Uani 1 1 d .
B1 B -0.0924(7) 0.2034(4) 0.4110(6) 0.0184(17) Uani 1 1 d .
H1 H -0.1721 0.2135 0.4280 0.022 Uiso 1 1 calc R
C1 C 0.0882(6) 0.3585(3) 0.3449(5) 0.0176(15) Uani 1 1 d .
C2 C -0.0002(6) 0.4051(4) 0.3700(5) 0.0243(17) Uani 1 1 d .
H2A H -0.0077 0.4609 0.3637 0.029 Uiso 1 1 calc R
C3 C -0.0745(6) 0.3559(4) 0.4054(5) 0.0212(15) Uani 1 1 d .
C4 C -0.1048(6) 0.0918(4) 0.1717(5) 0.0191(15) Uani 1 1 d .
C5 C -0.2366(6) 0.1006(3) 0.1476(5) 0.0207(16) Uani 1 1 d .
H5A H -0.3042 0.0803 0.0858 0.025 Uiso 1 1 calc R
C6 C -0.2520(6) 0.1438(4) 0.2286(5) 0.0217(16) Uani 1 1 d .
C7 C 0.1598(6) 0.0672(3) 0.5728(5) 0.0169(15) Uani 1 1 d .
C8 C 0.0884(6) 0.0724(3) 0.6388(5) 0.0188(15) Uani 1 1 d .
H8A H 0.1044 0.0444 0.7044 0.023 Uiso 1 1 calc R
C9 C -0.0108(6) 0.1260(3) 0.5919(5) 0.0184(15) Uani 1 1 d .
C10 C 0.1787(7) 0.3875(4) 0.2932(5) 0.0282(17) Uani 1 1 d .
H10A H 0.2171 0.3424 0.2694 0.042 Uiso 1 1 calc R
H10B H 0.2478 0.4188 0.3454 0.042 Uiso 1 1 calc R
H10C H 0.1308 0.4204 0.2306 0.042 Uiso 1 1 calc R
C11 C -0.1869(7) 0.3727(4) 0.4397(6) 0.0297(18) Uani 1 1 d .
H11A H -0.2008 0.4299 0.4394 0.045 Uiso 1 1 calc R
H11B H -0.1681 0.3521 0.5128 0.045 Uiso 1 1 calc R
H11C H -0.2653 0.3473 0.3895 0.045 Uiso 1 1 calc R
C12 C -0.0401(6) 0.0472(4) 0.1083(5) 0.0229(16) Uani 1 1 d .
H12A H 0.0370 0.0762 0.1091 0.034 Uiso 1 1 calc R
H12B H -0.1007 0.0412 0.0336 0.034 Uiso 1 1 calc R
H12C H -0.0140 -0.0050 0.1407 0.034 Uiso 1 1 calc R
C13 C -0.3723(6) 0.1746(4) 0.2409(5) 0.0280(17) Uani 1 1 d .
H13A H -0.3748 0.1576 0.3107 0.042 Uiso 1 1 calc R
H13B H -0.4488 0.1540 0.1824 0.042 Uiso 1 1 calc R
H13C H -0.3726 0.2324 0.2377 0.042 Uiso 1 1 calc R
C14 C 0.2696(6) 0.0134(3) 0.5907(5) 0.0224(16) Uani 1 1 d .
H14A H 0.3331 0.0380 0.5648 0.034 Uiso 1 1 calc R
H14B H 0.2383 -0.0359 0.5513 0.034 Uiso 1 1 calc R
H14C H 0.3109 0.0021 0.6682 0.034 Uiso 1 1 calc R
C15 C -0.1146(6) 0.1546(4) 0.6302(5) 0.0230(15) Uani 1 1 d .
H15A H -0.1121 0.2124 0.6342 0.034 Uiso 1 1 calc R
H15B H -0.0999 0.1328 0.7020 0.034 Uiso 1 1 calc R
H15C H -0.1997 0.1375 0.5795 0.034 Uiso 1 1 calc R
C16 C 0.2106(6) 0.0441(3) 0.3379(5) 0.0186(15) Uani 1 1 d .
H16A H 0.1457 0.0067 0.3435 0.028 Uiso 1 1 calc R
H16B H 0.2956 0.0320 0.3932 0.028 Uiso 1 1 calc R
H16C H 0.2160 0.0401 0.2661 0.028 Uiso 1 1 calc R
C17 C 0.4919(6) 0.1217(4) 0.4773(5) 0.0286(17) Uani 1 1 d .
H17A H 0.5753 0.1446 0.5231 0.043 Uiso 1 1 calc R
H17B H 0.4925 0.1123 0.4046 0.043 Uiso 1 1 calc R
H17C H 0.4783 0.0716 0.5086 0.043 Uiso 1 1 calc R
C18 C 0.4281(7) 0.2785(4) 0.4369(5) 0.0301(18) Uani 1 1 d .
H18A H 0.5202 0.2826 0.4829 0.045 Uiso 1 1 calc R
H18B H 0.3809 0.3242 0.4495 0.045 Uiso 1 1 calc R
H18C H 0.4194 0.2773 0.3608 0.045 Uiso 1 1 calc R
C19 C 0.3789(6) 0.2075(4) 0.6070(5) 0.0221(16) Uani 1 1 d .
H19A H 0.4667 0.2272 0.6473 0.033 Uiso 1 1 calc R
H19B H 0.3645 0.1583 0.6397 0.033 Uiso 1 1 calc R
H19C H 0.3149 0.2470 0.6090 0.033 Uiso 1 1 calc R

loop_
_atom_site_aniso_label
_atom_site_aniso_U_11
_atom_site_aniso_U_22
_atom_site_aniso_U_33
_atom_site_aniso_U_23
_atom_site_aniso_U_13
_atom_site_aniso_U_12
Rh1 0.0153(3) 0.0139(2) 0.0162(2) 0.0001(2) 0.00434(19) 0.0005(2)
P1 0.0160(9) 0.0159(9) 0.0190(9) 0.0008(7) 0.0039(8) -0.0001(7)
Cl1 0.0249(10) 0.0254(9) 0.0204(9) 0.0009(7) 0.0085(8) -0.0037(7)
N1 0.020(3) 0.014(3) 0.017(3) 0.001(2) 0.007(2) 0.000(2)
N2 0.011(3) 0.015(3) 0.016(3) 0.002(2) 0.002(2) 0.002(2)
N3 0.022(3) 0.009(3) 0.017(3) 0.004(2) 0.007(2) 0.002(2)
N4 0.012(3) 0.019(3) 0.018(3) -0.001(3) 0.006(2) -0.003(2)
N5 0.014(3) 0.008(3) 0.018(3) 0.000(2) 0.002(2) 0.001(2)
N6 0.017(3) 0.016(3) 0.015(3) -0.002(2) 0.007(2) -0.003(2)
B1 0.022(4) 0.021(4) 0.014(4) 0.007(3) 0.010(3) 0.008(3)
C1 0.021(4) 0.011(4) 0.015(3) 0.000(2) 0.000(3) -0.006(3)
C2 0.029(4) 0.011(4) 0.025(4) 0.005(3) 0.000(3) 0.007(3)
C3 0.016(4) 0.020(4) 0.021(3) 0.002(3) 0.000(3) 0.007(3)
C4 0.017(4) 0.017(4) 0.019(4) 0.000(3) 0.001(3) -0.003(3)
C5 0.015(4) 0.017(4) 0.021(4) 0.003(3) -0.004(3) -0.004(3)
C6 0.012(3) 0.026(4) 0.023(4) 0.008(3) 0.001(3) -0.004(3)
C7 0.022(4) 0.014(3) 0.013(3) -0.001(3) 0.005(3) -0.007(3)
C8 0.022(4) 0.014(3) 0.017(3) 0.002(3) 0.002(3) -0.006(3)
C9 0.018(4) 0.016(3) 0.019(4) 0.003(3) 0.006(3) -0.002(3)
C10 0.035(4) 0.022(4) 0.027(4) 0.005(3) 0.010(4) -0.007(3)
C11 0.034(5) 0.020(4) 0.037(4) 0.000(3) 0.016(4) 0.005(3)
C12 0.024(4) 0.024(4) 0.018(4) -0.004(3) 0.004(3) -0.009(3)
C13 0.019(4) 0.028(4) 0.029(4) 0.004(3) -0.002(3) 0.001(3)
C14 0.027(4) 0.013(4) 0.025(4) 0.005(3) 0.008(3) 0.004(3)
C15 0.022(4) 0.023(4) 0.022(3) -0.002(3) 0.006(3) -0.005(3)
C16 0.016(4) 0.015(3) 0.019(4) -0.002(3) -0.001(3) -0.002(3)
C17 0.009(4) 0.041(4) 0.031(4) -0.002(3) 0.003(3) 0.002(3)
C18 0.031(4) 0.030(4) 0.024(4) 0.004(3) 0.004(3) -0.008(3)
C19 0.017(4) 0.025(4) 0.022(4) -0.005(3) 0.004(3) -0.008(3)

loop_
_atom_type_symbol
_atom_type_description
_atom_type_scat_dispersion_real
_atom_type_scat_dispersion_imag
_atom_type_scat_source
C C 0.0033 0.0016 'International Tables Vol C Tables 4.2.6.8 and 6.1.1.4'
H H 0.0000 0.0000 'International Tables Vol C Tables 4.2.6.8 and 6.1.1.4'
B B 0.0013 0.0007 'International Tables Vol C Tables 4.2.6.8 and 6.1.1.4'
N N 0.0061 0.0033 'International Tables Vol C Tables 4.2.6.8 and 6.1.1.4'
P P 0.1023 0.0942 'International Tables Vol C Tables 4.2.6.8 and 6.1.1.4'
Cl Cl 0.1484 0.1585 'International Tables Vol C Tables 4.2.6.8 and 6.1.1.4'
Rh Rh -1.1178 0.9187 'International Tables Vol C Tables 4.2.6.8 and 6.1.1.4'

loop_
_geom_angle_atom_site_label_1
_geom_angle_atom_site_label_2
_geom_angle_atom_site_label_3
_geom_angle
C16 Rh1 N5 89.6(2)
C16 Rh1 N3 88.9(2)
N5 Rh1 N3 84.74(19)
C16 Rh1 P1 92.52(17)
N5 Rh1 P1 92.79(14)
N3 Rh1 P1 177.13(14)
C16 Rh1 N1 173.3(2)
N5 Rh1 N1 92.34(18)
N3 Rh1 N1 84.81(17)
P1 Rh1 N1 93.83(13)
C16 Rh1 Cl1 86.52(18)
N5 Rh1 Cl1 175.88(14)
N3 Rh1 Cl1 93.90(14)
P1 Rh1 Cl1 88.66(6)
N1 Rh1 Cl1 91.41(13)
C19 P1 C18 101.4(3)
C19 P1 C17 105.0(3)
C18 P1 C17 99.3(3)
C19 P1 Rh1 113.6(2)
C18 P1 Rh1 117.0(2)
C17 P1 Rh1 118.3(2)
C1 N1 N2 105.7(5)
C1 N1 Rh1 141.2(4)
N2 N1 Rh1 112.9(3)
C3 N2 N1 110.9(5)
C3 N2 B1 128.4(5)
N1 N2 B1 118.9(5)
C4 N3 N4 106.8(5)
C4 N3 Rh1 138.1(4)
N4 N3 Rh1 114.9(3)
C6 N4 N3 109.2(5)
C6 N4 B1 129.1(5)
N3 N4 B1 121.7(5)
C7 N5 N6 106.9(5)
C7 N5 Rh1 137.3(4)
N6 N5 Rh1 115.7(3)
C9 N6 N5 109.3(5)
C9 N6 B1 128.5(5)
N5 N6 B1 121.7(5)
N6 B1 N2 109.9(5)
N6 B1 N4 109.6(5)
N2 B1 N4 110.0(5)
N6 B1 H1 109.1
N2 B1 H1 109.1
N4 B1 H1 109.1
N1 C1 C2 109.5(6)
N1 C1 C10 125.4(6)
C2 C1 C10 124.9(6)
C3 C2 C1 107.3(6)
C3 C2 H2A 126.3
C1 C2 H2A 126.3
N2 C3 C2 106.4(6)
N2 C3 C11 122.6(6)
C2 C3 C11 131.0(6)
N3 C4 C5 109.2(6)
N3 C4 C12 123.5(6)
C5 C4 C12 127.3(6)
C6 C5 C4 107.4(6)
C6 C5 H5A 126.3
C4 C5 H5A 126.3
N4 C6 C5 107.3(6)
N4 C6 C13 122.3(6)
C5 C6 C13 130.3(6)
N5 C7 C8 109.0(6)
N5 C7 C14 126.4(6)
C8 C7 C14 124.5(6)
C7 C8 C9 107.3(6)
C7 C8 H8A 126.3
C9 C8 H8A 126.3
N6 C9 C8 107.4(6)
N6 C9 C15 122.9(5)
C8 C9 C15 129.8(6)
C1 C10 H10A 109.5
C1 C10 H10B 109.5
H10A C10 H10B 109.5
C1 C10 H10C 109.5
H10A C10 H10C 109.5
H10B C10 H10C 109.5
C3 C11 H11A 109.5
C3 C11 H11B 109.5
H11A C11 H11B 109.5
C3 C11 H11C 109.5
H11A C11 H11C 109.5
H11B C11 H11C 109.5
C4 C12 H12A 109.5
C4 C12 H12B 109.5
H12A C12 H12B 109.5
C4 C12 H12C 109.5
H12A C12 H12C 109.5
H12B C12 H12C 109.5
C6 C13 H13A 109.5
C6 C13 H13B 109.5
H13A C13 H13B 109.5
C6 C13 H13C 109.5
H13A C13 H13C 109.5
H13B C13 H13C 109.5
C7 C14 H14A 109.5
C7 C14 H14B 109.5
H14A C14 H14B 109.5
C7 C14 H14C 109.5
H14A C14 H14C 109.5
H14B C14 H14C 109.5
C9 C15 H15A 109.5
C9 C15 H15B 109.5
H15A C15 H15B 109.5
C9 C15 H15C 109.5
H15A C15 H15C 109.5
H15B C15 H15C 109.5
Rh1 C16 H16A 109.5
Rh1 C16 H16B 109.5
H16A C16 H16B 109.5
Rh1 C16 H16C 109.5
H16A C16 H16C 109.5
H16B C16 H16C 109.5
P1 C17 H17A 109.5
P1 C17 H17B 109.5
H17A C17 H17B 109.5
P1 C17 H17C 109.5
H17A C17 H17C 109.5
H17B C17 H17C 109.5
P1 C18 H18A 109.5
P1 C18 H18B 109.5
H18A C18 H18B 109.5
P1 C18 H18C 109.5
H18A C18 H18C 109.5
H18B C18 H18C 109.5
P1 C19 H19A 109.5
P1 C19 H19B 109.5
H19A C19 H19B 109.5
P1 C19 H19C 109.5
H19A C19 H19C 109.5
H19B C19 H19C 109.5

loop_
_geom_bond_atom_site_label_1
_geom_bond_atom_site_label_2
_geom_bond_distance
Rh1 C16 2.062(6)
Rh1 N5 2.063(5)
Rh1 N3 2.134(5)
Rh1 P1 2.2581(17)
Rh1 N1 2.336(5)
Rh1 Cl1 2.3591(17)
P1 C19 1.796(6)
P1 C18 1.796(6)
P1 C17 1.814(6)
N1 C1 1.340(7)
N1 N2 1.375(7)
N2 C3 1.349(7)
N2 B1 1.530(8)
N3 C4 1.341(7)
N3 N4 1.375(6)
N4 C6 1.359(7)
N4 B1 1.546(8)
N5 C7 1.349(7)
N5 N6 1.386(6)
N6 C9 1.349(7)
N6 B1 1.529(8)
B1 H1 1.0000
C1 C2 1.386(9)
C1 C10 1.487(8)
C2 C3 1.368(9)
C2 H2A 0.9500
C3 C11 1.497(9)
C4 C5 1.380(8)
C4 C12 1.491(8)
C5 C6 1.361(9)
C5 H5A 0.9500
C6 C13 1.491(9)
C7 C8 1.378(8)
C7 C14 1.466(8)
C8 C9 1.384(8)
C8 H8A 0.9500
C9 C15 1.492(8)
C10 H10A 0.9800
C10 H10B 0.9800
C10 H10C 0.9800
C11 H11A 0.9800
C11 H11B 0.9800
C11 H11C 0.9800
C12 H12A 0.9800
C12 H12B 0.9800
C12 H12C 0.9800
C13 H13A 0.9800
C13 H13B 0.9800
C13 H13C 0.9800
C14 H14A 0.9800
C14 H14B 0.9800
C14 H14C 0.9800
C15 H15A 0.9800
C15 H15B 0.9800
C15 H15C 0.9800
C16 H16A 0.9800
C16 H16B 0.9800
C16 H16C 0.9800
C17 H17A 0.9800
C17 H17B 0.9800
C17 H17C 0.9800
C18 H18A 0.9800
C18 H18B 0.9800
C18 H18C 0.9800
C19 H19A 0.9800
C19 H19B 0.9800
C19 H19C 0.9800

loop_
_geom_torsion_atom_site_label_1
_geom_torsion_atom_site_label_2
_geom_torsion_atom_site_label_3
_geom_torsion_atom_site_label_4
_geom_torsion
C16 Rh1 P1 C19 -113.3(3)
N5 Rh1 P1 C19 -23.6(3)
N3 Rh1 P1 C19 7(3)
N1 Rh1 P1 C19 68.9(3)
Cl1 Rh1 P1 C19 160.2(2)
C16 Rh1 P1 C18 129.0(3)
N5 Rh1 P1 C18 -141.3(3)
N3 Rh1 P1 C18 -110(3)
N1 Rh1 P1 C18 -48.8(3)
Cl1 Rh1 P1 C18 42.5(3)
C16 Rh1 P1 C17 10.4(3)
N5 Rh1 P1 C17 100.1(3)
N3 Rh1 P1 C17 131(3)
N1 Rh1 P1 C17 -167.4(3)
Cl1 Rh1 P1 C17 -76.1(3)
C16 Rh1 N1 C1 -100(2)
N5 Rh1 N1 C1 153.6(6)
N3 Rh1 N1 C1 -121.9(6)
P1 Rh1 N1 C1 60.7(6)
Cl1 Rh1 N1 C1 -28.1(6)
C16 Rh1 N1 N2 75(2)
N5 Rh1 N1 N2 -31.2(4)
N3 Rh1 N1 N2 53.3(4)
P1 Rh1 N1 N2 -124.2(3)
Cl1 Rh1 N1 N2 147.1(3)
C1 N1 N2 C3 -1.7(6)
Rh1 N1 N2 C3 -178.5(4)
C1 N1 N2 B1 164.4(5)
Rh1 N1 N2 B1 -12.5(6)
C16 Rh1 N3 C4 -45.8(6)
N5 Rh1 N3 C4 -135.5(6)
P1 Rh1 N3 C4 -166(2)
N1 Rh1 N3 C4 131.7(6)
Cl1 Rh1 N3 C4 40.6(6)
C16 Rh1 N3 N4 141.4(4)
N5 Rh1 N3 N4 51.8(4)
P1 Rh1 N3 N4 21(3)
N1 Rh1 N3 N4 -41.1(4)
Cl1 Rh1 N3 N4 -132.1(4)
C4 N3 N4 C6 -1.2(6)
Rh1 N3 N4 C6 173.8(4)
C4 N3 N4 B1 177.4(5)
Rh1 N3 N4 B1 -7.7(6)
C16 Rh1 N5 C7 40.8(6)
N3 Rh1 N5 C7 129.8(6)
P1 Rh1 N5 C7 -51.7(6)
N1 Rh1 N5 C7 -145.6(6)
Cl1 Rh1 N5 C7 59(2)
C16 Rh1 N5 N6 -143.0(4)
N3 Rh1 N5 N6 -54.0(4)
P1 Rh1 N5 N6 124.5(4)
N1 Rh1 N5 N6 30.5(4)
Cl1 Rh1 N5 N6 -124.9(18)
C7 N5 N6 C9 2.6(6)
Rh1 N5 N6 C9 -174.7(4)
C7 N5 N6 B1 -170.4(5)
Rh1 N5 N6 B1 12.3(7)
C9 N6 B1 N2 116.6(7)
N5 N6 B1 N2 -71.9(7)
C9 N6 B1 N4 -122.5(6)
N5 N6 B1 N4 49.1(7)
C3 N2 B1 N6 -128.4(6)
N1 N2 B1 N6 68.3(7)
C3 N2 B1 N4 110.8(7)
N1 N2 B1 N4 -52.5(7)
C6 N4 B1 N6 127.2(6)
N3 N4 B1 N6 -51.0(7)
C6 N4 B1 N2 -111.8(7)
N3 N4 B1 N2 70.0(7)
N2 N1 C1 C2 2.9(6)
Rh1 N1 C1 C2 178.3(5)
N2 N1 C1 C10 -173.7(6)
Rh1 N1 C1 C10 1.7(10)
N1 C1 C2 C3 -3.1(7)
C10 C1 C2 C3 173.6(6)
N1 N2 C3 C2 -0.2(7)
B1 N2 C3 C2 -164.6(6)
N1 N2 C3 C11 179.6(5)
B1 N2 C3 C11 15.2(9)
C1 C2 C3 N2 1.9(7)
C1 C2 C3 C11 -177.8(6)
N4 N3 C4 C5 0.5(7)
Rh1 N3 C4 C5 -172.7(4)
N4 N3 C4 C12 -177.6(5)
Rh1 N3 C4 C12 9.2(10)
N3 C4 C5 C6 0.3(7)
C12 C4 C5 C6 178.4(6)
N3 N4 C6 C5 1.4(7)
B1 N4 C6 C5 -177.0(6)
N3 N4 C6 C13 -176.0(5)
B1 N4 C6 C13 5.6(10)
C4 C5 C6 N4 -1.1(7)
C4 C5 C6 C13 176.1(6)
N6 N5 C7 C8 -2.7(6)
Rh1 N5 C7 C8 173.7(4)
N6 N5 C7 C14 175.6(6)
Rh1 N5 C7 C14 -8.0(10)
N5 C7 C8 C9 1.9(7)
C14 C7 C8 C9 -176.5(6)
N5 N6 C9 C8 -1.4(7)
B1 N6 C9 C8 171.0(6)
N5 N6 C9 C15 177.4(5)
B1 N6 C9 C15 -10.2(10)
C7 C8 C9 N6 -0.2(7)
C7 C8 C9 C15 -178.9(6)
